data_4085791
loop_
_publ_author_name
'Levine, Daniel S.'
'Tilley, T. Don'
'Andersen, Richard A.'

_publ_section_title
;
 C--H Bond Activations by Monoanionic, PNP-Supported Scandium Dialkyl
 Complexes
;
_journal_issue 19
_journal_name_full Organometallics
_journal_page_first 4647
_journal_paper_doi 10.1021/acs.organomet.5b00213
_journal_volume 34
_journal_year 2015
_chemical_formula_sum 'C55 H77 N6 P2 Sc'
_chemical_formula_weight 929.12
_chemical_name_common (PNP-tBu)ScNHAr(DMAP)2
_chemical_name_systematic
; 
 ? 
;
_space_group_crystal_system orthorhombic
_space_group_IT_number 33
_space_group_name_Hall 'P 2c -2n'
_space_group_name_H-M_alt 'P n a 21'
_symmetry_space_group_name_Hall 'P 2c -2n'
_symmetry_space_group_name_H-M 'P n a 21'
_atom_sites_solution_hydrogens geom
_atom_sites_solution_primary iterative
_atom_sites_solution_secondary difmap
_audit_creation_method SHELXL-2014
_cell_angle_alpha 90
_cell_angle_beta 90
_cell_angle_gamma 90
_cell_formula_units_Z 8
_cell_length_a 23.1810(9)
_cell_length_b 22.5100(8)
_cell_length_c 25.2361(10)
_cell_measurement_reflns_used 9814
_cell_measurement_temperature 100(2)
_cell_measurement_theta_max 25.35
_cell_measurement_theta_min 2.42
_cell_volume 13168.3(9)
_computing_cell_refinement 'Bruker SAINT'
_computing_data_collection 'Bruker APEX2'
_computing_data_reduction 'Bruker SAINT'
_computing_molecular_graphics ORTEP-32
_computing_publication_material WinGX
_computing_structure_refinement 'SHELXL-2014 (Sheldrick, 2014)'
_computing_structure_solution 'SHELXS-97 (Sheldrick, 2008)'
_diffrn_ambient_temperature 100(2)
_diffrn_detector_area_resol_mean 8.366
_diffrn_measured_fraction_theta_full 0.999
_diffrn_measured_fraction_theta_max 0.997
_diffrn_measurement_device_type 'Bruker APEX-II CCD'
_diffrn_measurement_method 'phi and omega scans'
_diffrn_radiation_type MoK\a
_diffrn_radiation_wavelength 0.71073
_diffrn_reflns_av_R_equivalents 0.0507
_diffrn_reflns_av_unetI/netI 0.0570
_diffrn_reflns_laue_measured_fraction_full 0.999
_diffrn_reflns_laue_measured_fraction_max 0.997
_diffrn_reflns_limit_h_max 27
_diffrn_reflns_limit_h_min -27
_diffrn_reflns_limit_k_max 27
_diffrn_reflns_limit_k_min -18
_diffrn_reflns_limit_l_max 30
_diffrn_reflns_limit_l_min -30
_diffrn_reflns_number 92497
_diffrn_reflns_point_group_measured_fraction_full 0.999
_diffrn_reflns_point_group_measured_fraction_max 0.997
_diffrn_reflns_theta_full 25.000
_diffrn_reflns_theta_max 25.405
_diffrn_reflns_theta_min 1.497
_diffrn_source 'microfocus sealed tube'
_exptl_absorpt_coefficient_mu 0.193
_exptl_absorpt_correction_T_max 0.7452
_exptl_absorpt_correction_T_min 0.6462
_exptl_absorpt_correction_type multi-scan
_exptl_absorpt_process_details SADABS
_exptl_crystal_colour yellow
_exptl_crystal_density_diffrn 0.937
_exptl_crystal_description plate
_exptl_crystal_F_000 4000
_exptl_crystal_size_max 0.080
_exptl_crystal_size_mid 0.080
_exptl_crystal_size_min 0.030
_refine_diff_density_max 0.973
_refine_diff_density_min -0.870
_refine_diff_density_rms 0.079
_refine_ls_abs_structure_details
; 
 Refined as an inversion twin. 
;
_refine_ls_abs_structure_Flack 0.52(5)
_refine_ls_extinction_method none
_refine_ls_goodness_of_fit_ref 1.033
_refine_ls_hydrogen_treatment constr
_refine_ls_matrix_type full
_refine_ls_number_parameters 1188
_refine_ls_number_reflns 23416
_refine_ls_number_restraints 1
_refine_ls_restrained_S_all 1.033
_refine_ls_R_factor_all 0.0991
_refine_ls_R_factor_gt 0.0760
_refine_ls_shift/su_max 0.002
_refine_ls_shift/su_mean 0.000
_refine_ls_structure_factor_coef Fsqd
_refine_ls_weighting_details 'w=1/[\s^2^(Fo^2^)+(0.0970P)^2^+27.2315P] where P=(Fo^2^+2Fc^2^)/3'
_refine_ls_weighting_scheme calc
_refine_ls_wR_factor_gt 0.1899
_refine_ls_wR_factor_ref 0.2067
_reflns_Friedel_coverage 0.953
_reflns_friedel_fraction_full 1.000
_reflns_friedel_fraction_max 0.997
_reflns_number_gt 18314
_reflns_number_total 23416
_reflns_threshold_expression 'I > 2\s(I)'
_cod_data_source_file om5b00213_si_002.cif
_cod_data_source_block shelx
_cod_depositor_comments 'Adding full bibliography for 4085784--4085792.cif.'
_cod_database_code 4085791
_shelx_space_group_comment
; 
The symmetry employed for this shelxl refinement is uniquely defined 
by the following loop, which should always be used as a source of 
symmetry information in preference to the above space-group names. 
They are only intended as comments. 
;
_shelx_estimated_absorpt_t_min 0.985
_shelx_estimated_absorpt_t_max 0.994
_shelxl_version_number 2014-3

loop_
_space_group_symop_operation_xyz
'x, y, z'
'-x, -y, z+1/2'
'x+1/2, -y+1/2, z'
'-x+1/2, y+1/2, z+1/2'

loop_
_atom_site_label
_atom_site_type_symbol
_atom_site_fract_x
_atom_site_fract_y
_atom_site_fract_z
_atom_site_U_iso_or_equiv
_atom_site_adp_type
_atom_site_occupancy
_atom_site_site_symmetry_order
_atom_site_calc_flag
_atom_site_refinement_flags_posn
_atom_site_refinement_flags_adp
C1 C 0.2583(3) 0.3435(3) 0.2513(3) 0.0303(18) Uani 1 1 d . .
H1 H 0.2663 0.3021 0.2527 0.036 Uiso 1 1 calc R U
C2 C 0.3017(3) 0.3803(3) 0.2358(3) 0.0282(17) Uani 1 1 d . .
H2 H 0.3387 0.3645 0.2276 0.034 Uiso 1 1 calc R U
C3 C 0.2916(3) 0.4426(3) 0.2319(3) 0.0260(16) Uani 1 1 d . .
C4 C 0.2365(3) 0.4613(3) 0.2467(4) 0.0339(19) Uani 1 1 d . .
H4 H 0.2270 0.5023 0.2456 0.041 Uiso 1 1 calc R U
C5 C 0.1964(3) 0.4210(3) 0.2627(3) 0.0314(17) Uani 1 1 d . .
H5 H 0.1598 0.4360 0.2732 0.038 Uiso 1 1 calc R U
C6 C 0.3927(3) 0.4602(4) 0.2105(4) 0.0375(19) Uani 1 1 d . .
H6A H 0.4039 0.4363 0.2413 0.056 Uiso 1 1 calc R U
H6B H 0.4181 0.4949 0.2078 0.056 Uiso 1 1 calc R U
H6C H 0.3960 0.4362 0.1783 0.056 Uiso 1 1 calc R U
C7 C 0.3198(4) 0.5417(3) 0.2050(4) 0.0359(19) Uani 1 1 d . .
H7A H 0.2844 0.5433 0.1838 0.054 Uiso 1 1 calc R U
H7B H 0.3515 0.5600 0.1852 0.054 Uiso 1 1 calc R U
H7C H 0.3139 0.5634 0.2383 0.054 Uiso 1 1 calc R U
C8 C 0.1625(3) 0.1674(3) 0.2599(4) 0.0274(18) Uani 1 1 d . .
H8 H 0.1419 0.1631 0.2922 0.033 Uiso 1 1 calc R U
C9 C 0.1810(3) 0.1157(3) 0.2340(4) 0.0332(19) Uani 1 1 d . .
H9 H 0.1737 0.0779 0.2491 0.040 Uiso 1 1 calc R U
C10 C 0.2101(3) 0.1200(3) 0.1861(3) 0.0321(18) Uani 1 1 d . .
C11 C 0.2197(3) 0.1778(3) 0.1667(3) 0.0310(18) Uani 1 1 d . .
H11 H 0.2397 0.1832 0.1342 0.037 Uiso 1 1 calc R U
C12 C 0.2005(3) 0.2258(3) 0.1940(3) 0.0303(17) Uani 1 1 d . .
H12A H 0.2072 0.2639 0.1790 0.036 Uiso 1 1 calc R U
C13 C 0.2563(5) 0.0793(5) 0.1064(4) 0.061(3) Uani 1 1 d . .
H13H H 0.2300 0.1000 0.0822 0.091 Uiso 1 1 calc R U
H13I H 0.2660 0.0402 0.0917 0.091 Uiso 1 1 calc R U
H13J H 0.2916 0.1027 0.1107 0.091 Uiso 1 1 calc R U
C14 C 0.2099(4) 0.0125(3) 0.1746(5) 0.051(3) Uani 1 1 d . .
H14S H 0.2118 0.0095 0.2133 0.077 Uiso 1 1 calc R U
H14T H 0.2353 -0.0173 0.1586 0.077 Uiso 1 1 calc R U
H14U H 0.1701 0.0056 0.1629 0.077 Uiso 1 1 calc R U
C15 C 0.0564(4) 0.0671(3) 0.1130(3) 0.0334(19) Uani 1 1 d . .
H15D H 0.0803 0.0365 0.1298 0.050 Uiso 1 1 calc R U
H15E H 0.0765 0.0829 0.0819 0.050 Uiso 1 1 calc R U
H15F H 0.0196 0.0496 0.1020 0.050 Uiso 1 1 calc R U
C16 C 0.0453(3) 0.1166(3) 0.1518(3) 0.0331(19) Uani 1 1 d . .
C17 C 0.0582(3) 0.1752(3) 0.1377(3) 0.0278(16) Uani 1 1 d . .
H17 H 0.0701 0.1833 0.1024 0.033 Uiso 1 1 calc R U
C18 C 0.0224(3) 0.1072(3) 0.2008(3) 0.0270(17) Uani 1 1 d . .
H18 H 0.0099 0.0682 0.2096 0.032 Uiso 1 1 calc R U
C19 C 0.0163(3) 0.1513(3) 0.2383(3) 0.0291(17) Uani 1 1 d . .
C20 C 0.0367(3) 0.2104(3) 0.2268(3) 0.0250(16) Uani 1 1 d . .
C21 C -0.0084(3) 0.1372(3) 0.2902(3) 0.0292(17) Uani 1 1 d . .
C22 C 0.0071(3) 0.0864(3) 0.3192(3) 0.0336(18) Uani 1 1 d . .
H22 H 0.0354 0.0604 0.3048 0.040 Uiso 1 1 calc R U
C23 C -0.0166(4) 0.0732(4) 0.3666(4) 0.052(3) Uani 1 1 d . .
H23 H -0.0041 0.0389 0.3852 0.063 Uiso 1 1 calc R U
C24 C -0.0596(4) 0.1096(4) 0.3885(4) 0.047(2) Uani 1 1 d . .
H24 H -0.0759 0.1004 0.4221 0.056 Uiso 1 1 calc R U
C25 C -0.0777(4) 0.1585(4) 0.3610(4) 0.047(2) Uani 1 1 d . .
H25 H -0.1075 0.1830 0.3749 0.056 Uiso 1 1 calc R U
C26 C -0.0524(3) 0.1725(4) 0.3125(4) 0.037(2) Uani 1 1 d . .
H26 H -0.0651 0.2067 0.2939 0.044 Uiso 1 1 calc R U
C27 C 0.0543(3) 0.2218(3) 0.1732(3) 0.0250(16) Uani 1 1 d . .
C28 C 0.0686(3) 0.2842(3) 0.1536(3) 0.0270(17) Uani 1 1 d . .
C29 C 0.0501(4) 0.2971(3) 0.1024(3) 0.036(2) Uani 1 1 d . .
H29 H 0.0290 0.2683 0.0829 0.044 Uiso 1 1 calc R U
C30 C 0.0622(4) 0.3513(3) 0.0795(4) 0.0359(19) Uani 1 1 d . .
H30 H 0.0487 0.3601 0.0449 0.043 Uiso 1 1 calc R U
C31 C 0.0944(4) 0.3932(4) 0.1078(3) 0.0366(19) Uani 1 1 d . .
H31 H 0.1043 0.4302 0.0921 0.044 Uiso 1 1 calc R U
C32 C 0.1117(3) 0.3797(3) 0.1595(3) 0.0305(18) Uani 1 1 d . .
H32 H 0.1330 0.4089 0.1784 0.037 Uiso 1 1 calc R U
C33 C 0.0997(3) 0.3260(3) 0.1853(3) 0.0237(16) Uani 1 1 d . .
C34 C 0.1589(4) 0.3512(3) 0.3963(3) 0.0327(18) Uani 1 1 d . .
H34A H 0.1591 0.3580 0.4351 0.039 Uiso 1 1 calc R U
H34B H 0.1964 0.3649 0.3820 0.039 Uiso 1 1 calc R U
C35 C 0.1114(3) 0.3873(3) 0.3719(3) 0.0257(17) Uani 1 1 d . .
C36 C 0.0843(3) 0.4351(3) 0.3926(3) 0.0287(17) Uani 1 1 d . .
H36 H 0.0928 0.4542 0.4253 0.034 Uiso 1 1 calc R U
C37 C 0.0408(3) 0.4510(3) 0.3559(3) 0.0311(18) Uani 1 1 d . .
H37 H 0.0149 0.4834 0.3595 0.037 Uiso 1 1 calc R U
C38 C 0.0422(3) 0.4118(3) 0.3144(3) 0.0235(15) Uani 1 1 d . .
C39 C 0.0098(3) 0.4089(3) 0.2643(3) 0.0261(16) Uani 1 1 d . .
H39A H 0.0056 0.3668 0.2538 0.031 Uiso 1 1 calc R U
H39B H 0.0323 0.4293 0.2364 0.031 Uiso 1 1 calc R U
C40 C 0.2649(4) 0.2582(4) 0.3619(4) 0.054(3) Uani 1 1 d . .
H40D H 0.2631 0.3010 0.3549 0.081 Uiso 1 1 calc R U
H40E H 0.2537 0.2363 0.3300 0.081 Uiso 1 1 calc R U
H40F H 0.3044 0.2472 0.3719 0.081 Uiso 1 1 calc R U
C41 C 0.2243(4) 0.2428(3) 0.4066(4) 0.041(2) Uani 1 1 d . .
C42 C 0.2236(4) 0.1730(4) 0.4099(4) 0.050(2) Uani 1 1 d . .
H42A H 0.2631 0.1584 0.4148 0.075 Uiso 1 1 calc R U
H42B H 0.2077 0.1566 0.3771 0.075 Uiso 1 1 calc R U
H42C H 0.1998 0.1605 0.4400 0.075 Uiso 1 1 calc R U
C43 C 0.2448(6) 0.2692(5) 0.4586(6) 0.092(5) Uani 1 1 d . .
H43A H 0.2842 0.2558 0.4658 0.138 Uiso 1 1 calc R U
H43B H 0.2192 0.2562 0.4873 0.138 Uiso 1 1 calc R U
H43C H 0.2441 0.3127 0.4562 0.138 Uiso 1 1 calc R U
C44 C 0.1091(7) 0.2501(7) 0.4876(5) 0.096(5) Uani 1 1 d . .
H44A H 0.1205 0.2910 0.4960 0.144 Uiso 1 1 calc R U
H44B H 0.1414 0.2232 0.4949 0.144 Uiso 1 1 calc R U
H44C H 0.0759 0.2388 0.5094 0.144 Uiso 1 1 calc R U
C45 C 0.0375(4) 0.2777(4) 0.4150(4) 0.054(3) Uani 1 1 d . .
H45A H 0.0048 0.2576 0.4318 0.082 Uiso 1 1 calc R U
H45B H 0.0326 0.2769 0.3764 0.082 Uiso 1 1 calc R U
H45C H 0.0392 0.3190 0.4272 0.082 Uiso 1 1 calc R U
C46 C 0.0930(4) 0.2460(4) 0.4297(4) 0.047(2) Uani 1 1 d . .
C47 C 0.0817(5) 0.1794(4) 0.4158(6) 0.074(4) Uani 1 1 d . .
H47A H 0.0526 0.1632 0.4400 0.110 Uiso 1 1 calc R U
H47B H 0.1176 0.1568 0.4195 0.110 Uiso 1 1 calc R U
H47C H 0.0677 0.1764 0.3793 0.110 Uiso 1 1 calc R U
C48 C -0.1722(4) 0.3986(4) 0.2937(5) 0.055(3) Uani 1 1 d . .
H48A H -0.1973 0.3644 0.3004 0.082 Uiso 1 1 calc R U
H48B H -0.1869 0.4210 0.2632 0.082 Uiso 1 1 calc R U
H48C H -0.1717 0.4244 0.3250 0.082 Uiso 1 1 calc R U
C49 C -0.1103(3) 0.3768(4) 0.2818(4) 0.035(2) Uani 1 1 d . .
C50 C -0.0860(4) 0.3492(4) 0.3317(4) 0.042(2) Uani 1 1 d . .
H50D H -0.1132 0.3196 0.3454 0.063 Uiso 1 1 calc R U
H50E H -0.0800 0.3802 0.3584 0.063 Uiso 1 1 calc R U
H50F H -0.0491 0.3300 0.3236 0.063 Uiso 1 1 calc R U
C51 C -0.1157(4) 0.3291(3) 0.2375(4) 0.051(3) Uani 1 1 d . .
H51A H -0.0771 0.3171 0.2258 0.077 Uiso 1 1 calc R U
H51B H -0.1372 0.3456 0.2075 0.077 Uiso 1 1 calc R U
H51C H -0.1362 0.2943 0.2514 0.077 Uiso 1 1 calc R U
C52 C -0.1350(4) 0.4904(4) 0.1904(4) 0.048(2) Uani 1 1 d . .
H52A H -0.1385 0.5102 0.1559 0.071 Uiso 1 1 calc R U
H52B H -0.1451 0.5184 0.2186 0.071 Uiso 1 1 calc R U
H52C H -0.1612 0.4562 0.1915 0.071 Uiso 1 1 calc R U
C53 C -0.0738(3) 0.4694(3) 0.1980(3) 0.0293(17) Uani 1 1 d . .
C54 C -0.0341(4) 0.5238(4) 0.1930(4) 0.045(2) Uani 1 1 d . .
H54A H 0.0061 0.5106 0.1904 0.067 Uiso 1 1 calc R U
H54B H -0.0386 0.5492 0.2243 0.067 Uiso 1 1 calc R U
H54C H -0.0444 0.5463 0.1612 0.067 Uiso 1 1 calc R U
C55 C -0.0576(4) 0.4260(4) 0.1531(4) 0.039(2) Uani 1 1 d . .
H55A H -0.0873 0.3951 0.1502 0.058 Uiso 1 1 calc R U
H55B H -0.0203 0.4075 0.1611 0.058 Uiso 1 1 calc R U
H55C H -0.0549 0.4478 0.1196 0.058 Uiso 1 1 calc R U
C101 C -0.1005(3) 0.7263(3) 0.3933(3) 0.0328(19) Uani 1 1 d . .
H101 H -0.1084 0.7647 0.4071 0.039 Uiso 1 1 calc R U
C102 C -0.1209(3) 0.6787(3) 0.4213(3) 0.0311(18) Uani 1 1 d . .
H102 H -0.1423 0.6841 0.4531 0.037 Uiso 1 1 calc R U
C103 C -0.1091(3) 0.6206(3) 0.4013(3) 0.0241(17) Uani 1 1 d . .
C104 C -0.0777(3) 0.6173(3) 0.3546(3) 0.0254(16) Uani 1 1 d . .
H104 H -0.0687 0.5796 0.3397 0.031 Uiso 1 1 calc R U
C105 C -0.0598(4) 0.6680(3) 0.3300(3) 0.0328(18) Uani 1 1 d . .
H105 H -0.0384 0.6641 0.2980 0.039 Uiso 1 1 calc R U
C106 C -0.1118(4) 0.5115(3) 0.4102(4) 0.043(2) Uani 1 1 d . .
H10D H -0.0701 0.5069 0.4150 0.064 Uiso 1 1 calc R U
H10E H -0.1215 0.5061 0.3727 0.064 Uiso 1 1 calc R U
H10F H -0.1321 0.4816 0.4314 0.064 Uiso 1 1 calc R U
C107 C -0.1572(5) 0.5770(4) 0.4778(3) 0.048(3) Uani 1 1 d . .
H10A H -0.1904 0.6036 0.4743 0.073 Uiso 1 1 calc R U
H10B H -0.1299 0.5935 0.5035 0.073 Uiso 1 1 calc R U
H10C H -0.1703 0.5379 0.4900 0.073 Uiso 1 1 calc R U
C108 C -0.1545(3) 0.8501(3) 0.3352(3) 0.0334(19) Uani 1 1 d . .
H108 H -0.1638 0.8089 0.3357 0.040 Uiso 1 1 calc R U
C109 C -0.1972(4) 0.8889(4) 0.3489(4) 0.038(2) Uani 1 1 d . .
H109 H -0.2350 0.8752 0.3567 0.045 Uiso 1 1 calc R U
C110 C -0.1836(4) 0.9508(4) 0.3510(4) 0.039(2) Uani 1 1 d . .
C111 C -0.1292(4) 0.9669(3) 0.3353(3) 0.0336(19) Uani 1 1 d . .
H111 H -0.1187 1.0077 0.3347 0.040 Uiso 1 1 calc R U
C112 C -0.0897(3) 0.9244(3) 0.3204(4) 0.0292(17) Uani 1 1 d . .
H112 H -0.0528 0.9375 0.3089 0.035 Uiso 1 1 calc R U
C113 C -0.2081(4) 1.0529(4) 0.3761(4) 0.049(2) Uani 1 1 d . .
H11A H -0.2029 1.0729 0.3420 0.073 Uiso 1 1 calc R U
H11B H -0.1720 1.0545 0.3963 0.073 Uiso 1 1 calc R U
H11C H -0.2387 1.0729 0.3962 0.073 Uiso 1 1 calc R U
C114 C -0.2831(4) 0.9739(4) 0.3763(5) 0.060(3) Uani 1 1 d . .
H11D H -0.2855 0.9501 0.4088 0.090 Uiso 1 1 calc R U
H11E H -0.2973 0.9505 0.3463 0.090 Uiso 1 1 calc R U
H11F H -0.3067 1.0097 0.3803 0.090 Uiso 1 1 calc R U
C115 C 0.0674(4) 0.7145(3) 0.3696(3) 0.0351(19) Uani 1 1 d . .
C116 C 0.0913(4) 0.6560(3) 0.3605(3) 0.036(2) Uani 1 1 d . .
C117 C 0.0507(5) 0.6849(4) 0.4614(4) 0.062(3) Uani 1 1 d . .
H117 H 0.0366 0.6946 0.4957 0.074 Uiso 1 1 calc R U
C118 C 0.0498(4) 0.7280(4) 0.4218(4) 0.041(2) Uani 1 1 d . .
C119 C 0.0921(5) 0.6150(4) 0.4020(4) 0.060(3) Uani 1 1 d . .
H119 H 0.1075 0.5767 0.3951 0.071 Uiso 1 1 calc R U
C120 C 0.1161(4) 0.6391(3) 0.3083(4) 0.037(2) Uani 1 1 d . .
C121 C 0.1583(3) 0.6720(3) 0.2835(3) 0.0325(19) Uani 1 1 d . .
H121 H 0.1709 0.7078 0.2997 0.039 Uiso 1 1 calc R U
C122 C 0.1825(4) 0.6554(4) 0.2372(4) 0.038(2) Uani 1 1 d . .
H122 H 0.2112 0.6796 0.2213 0.046 Uiso 1 1 calc R U
C123 C 0.1653(4) 0.6031(4) 0.2129(4) 0.042(2) Uani 1 1 d . .
H123 H 0.1824 0.5912 0.1803 0.051 Uiso 1 1 calc R U
C124 C 0.1238(4) 0.5685(4) 0.2360(4) 0.040(2) Uani 1 1 d . .
H124 H 0.1117 0.5328 0.2194 0.049 Uiso 1 1 calc R U
C125 C 0.0993(4) 0.5861(4) 0.2840(4) 0.038(2) Uani 1 1 d . .
H125 H 0.0708 0.5619 0.3002 0.045 Uiso 1 1 calc R U
C126 C 0.0312(4) 0.7890(4) 0.4384(3) 0.0349(19) Uani 1 1 d . .
C127 C 0.0480(4) 0.8067(4) 0.4903(3) 0.042(2) Uani 1 1 d . .
H127 H 0.0713 0.7810 0.5110 0.050 Uiso 1 1 calc R U
C128 C 0.0307(4) 0.8611(4) 0.5112(4) 0.043(2) Uani 1 1 d . .
H128 H 0.0394 0.8712 0.5468 0.052 Uiso 1 1 calc R U
C129 C 0.0008(4) 0.9000(4) 0.4795(3) 0.040(2) Uani 1 1 d . .
H129 H -0.0101 0.9378 0.4929 0.048 Uiso 1 1 calc R U
C130 C -0.0134(4) 0.8845(3) 0.4288(4) 0.035(2) Uani 1 1 d . .
H130 H -0.0337 0.9127 0.4078 0.043 Uiso 1 1 calc R U
C131 C 0.0006(3) 0.8282(3) 0.4053(3) 0.0257(16) Uani 1 1 d . .
C132 C 0.0953(3) 0.9091(3) 0.3251(3) 0.0257(16) Uani 1 1 d . .
H13A H 0.1018 0.8668 0.3343 0.031 Uiso 1 1 calc R U
H13B H 0.0734 0.9273 0.3546 0.031 Uiso 1 1 calc R U
C133 C 0.0583(3) 0.9118(3) 0.2752(3) 0.0247(16) Uani 1 1 d . .
C134 C 0.0625(3) 0.9519(3) 0.2336(4) 0.0327(19) Uani 1 1 d . .
H134 H 0.0887 0.9841 0.2307 0.039 Uiso 1 1 calc R U
C135 C 0.0196(3) 0.9351(3) 0.1964(3) 0.0293(17) Uani 1 1 d . .
H135 H 0.0106 0.9546 0.1641 0.035 Uiso 1 1 calc R U
C136 C -0.0068(3) 0.8844(3) 0.2166(3) 0.0261(17) Uani 1 1 d . .
C137 C -0.0538(3) 0.8490(3) 0.1912(4) 0.0325(18) Uani 1 1 d . .
H13C H -0.0517 0.8537 0.1522 0.039 Uiso 1 1 calc R U
H13D H -0.0917 0.8642 0.2031 0.039 Uiso 1 1 calc R U
C138 C 0.2181(4) 0.8319(4) 0.3459(4) 0.046(2) Uani 1 1 d . .
H13E H 0.2284 0.8492 0.3803 0.069 Uiso 1 1 calc R U
H13F H 0.2475 0.8030 0.3354 0.069 Uiso 1 1 calc R U
H13G H 0.1806 0.8120 0.3488 0.069 Uiso 1 1 calc R U
C139 C 0.2145(3) 0.8803(4) 0.3050(3) 0.0339(19) Uani 1 1 d . .
C140 C 0.1880(4) 0.8533(4) 0.2546(4) 0.050(3) Uani 1 1 d . .
H14G H 0.2155 0.8256 0.2386 0.075 Uiso 1 1 calc R U
H14H H 0.1791 0.8851 0.2294 0.075 Uiso 1 1 calc R U
H14I H 0.1525 0.8321 0.2637 0.075 Uiso 1 1 calc R U
C141 C 0.2741(4) 0.9064(4) 0.2914(4) 0.048(2) Uani 1 1 d . .
H14P H 0.2993 0.8748 0.2782 0.072 Uiso 1 1 calc R U
H14Q H 0.2911 0.9241 0.3232 0.072 Uiso 1 1 calc R U
H14R H 0.2697 0.9370 0.2640 0.072 Uiso 1 1 calc R U
C142 C 0.1735(3) 0.9692(4) 0.3928(4) 0.0345(19) Uani 1 1 d . .
C143 C 0.1338(4) 1.0231(4) 0.3979(4) 0.049(2) Uani 1 1 d . .
H14$ H 0.1435 1.0523 0.3705 0.074 Uiso 1 1 calc R U
H14Y H 0.1388 1.0412 0.4329 0.074 Uiso 1 1 calc R U
H14D H 0.0936 1.0105 0.3936 0.074 Uiso 1 1 calc R U
C144 C 0.2364(4) 0.9930(4) 0.3993(4) 0.043(2) Uani 1 1 d . .
H14J H 0.2397 1.0145 0.4329 0.065 Uiso 1 1 calc R U
H14K H 0.2454 1.0200 0.3699 0.065 Uiso 1 1 calc R U
H14L H 0.2634 0.9596 0.3990 0.065 Uiso 1 1 calc R U
C145 C 0.1601(5) 0.9240(4) 0.4341(4) 0.049(3) Uani 1 1 d . .
H14M H 0.1651 0.9416 0.4693 0.073 Uiso 1 1 calc R U
H14N H 0.1864 0.8901 0.4303 0.073 Uiso 1 1 calc R U
H14O H 0.1202 0.9105 0.4300 0.073 Uiso 1 1 calc R U
C146 C 0.0258(4) 0.6762(3) 0.1833(4) 0.038(2) Uani 1 1 d . .
H14A H 0.0320 0.6761 0.2217 0.057 Uiso 1 1 calc R U
H14B H 0.0609 0.6624 0.1654 0.057 Uiso 1 1 calc R U
H14C H -0.0063 0.6498 0.1744 0.057 Uiso 1 1 calc R U
C147 C 0.0117(3) 0.7398(3) 0.1649(3) 0.0310(17) Uani 1 1 d . .
C148 C 0.0652(4) 0.7765(4) 0.1749(4) 0.037(2) Uani 1 1 d . .
H14X H 0.0590 0.8171 0.1621 0.056 Uiso 1 1 calc R U
H14E H 0.0980 0.7589 0.1562 0.056 Uiso 1 1 calc R U
H14F H 0.0733 0.7774 0.2130 0.056 Uiso 1 1 calc R U
C149 C -0.0027(4) 0.7395(4) 0.1065(4) 0.044(2) Uani 1 1 d . .
H14Z H -0.0082 0.7804 0.0942 0.065 Uiso 1 1 calc R U
H14V H -0.0383 0.7168 0.1007 0.065 Uiso 1 1 calc R U
H14W H 0.0289 0.7210 0.0867 0.065 Uiso 1 1 calc R U
C150 C -0.1198(4) 0.7403(4) 0.1854(4) 0.040(2) Uani 1 1 d . .
C151 C -0.1625(4) 0.7564(3) 0.2297(4) 0.041(2) Uani 1 1 d . .
H15J H -0.1478 0.7416 0.2637 0.061 Uiso 1 1 calc R U
H15K H -0.2000 0.7382 0.2223 0.061 Uiso 1 1 calc R U
H15L H -0.1668 0.7997 0.2315 0.061 Uiso 1 1 calc R U
C152 C -0.1427(4) 0.7673(4) 0.1338(4) 0.043(2) Uani 1 1 d . .
H15G H -0.1791 0.7480 0.1241 0.064 Uiso 1 1 calc R U
H15H H -0.1144 0.7611 0.1054 0.064 Uiso 1 1 calc R U
H15I H -0.1491 0.8100 0.1387 0.064 Uiso 1 1 calc R U
C153 C 0.0723(6) 0.6267(4) 0.4519(5) 0.078(4) Uani 1 1 d . .
C154 C -0.1196(4) 0.6717(4) 0.1804(4) 0.045(2) Uani 1 1 d . .
H15M H -0.1586 0.6578 0.1717 0.068 Uiso 1 1 calc R U
H15N H -0.1074 0.6541 0.2141 0.068 Uiso 1 1 calc R U
H15O H -0.0928 0.6597 0.1524 0.068 Uiso 1 1 calc R U
C155 C 0.0718(9) 0.5805(6) 0.4963(6) 0.124(8) Uani 1 1 d . .
H15A H 0.1063 0.5555 0.4935 0.186 Uiso 1 1 calc R U
H15B H 0.0373 0.5557 0.4931 0.186 Uiso 1 1 calc R U
H15C H 0.0716 0.6007 0.5307 0.186 Uiso 1 1 calc R U
N1 N 0.2042(2) 0.3614(2) 0.2649(3) 0.0282(14) Uani 1 1 d . .
N2 N 0.3341(3) 0.4798(3) 0.2166(3) 0.0311(15) Uani 1 1 d . .
N3 N 0.1723(3) 0.2234(2) 0.2413(3) 0.0266(14) Uani 1 1 d . .
N4 N 0.2282(4) 0.0717(3) 0.1582(3) 0.0438(19) Uani 1 1 d . .
N5 N 0.0873(3) 0.3717(2) 0.3238(3) 0.0272(14) Uani 1 1 d . .
N6 N 0.0436(3) 0.2524(3) 0.2657(3) 0.0297(14) Uani 1 1 d . .
H6 H 0.0160 0.2582 0.2890 0.036 Uiso 1 1 calc R U
N7 N -0.0999(3) 0.8652(3) 0.3211(3) 0.0319(15) Uani 1 1 d . .
N8 N -0.2243(3) 0.9904(3) 0.3671(3) 0.0428(18) Uani 1 1 d . .
N9 N -0.0705(3) 0.7235(3) 0.3482(3) 0.0314(15) Uani 1 1 d . .
N10 N -0.1292(3) 0.5708(3) 0.4272(3) 0.0295(15) Uani 1 1 d . .
N11 N 0.0169(2) 0.8696(2) 0.2643(2) 0.0218(12) Uani 1 1 d . .
N12 N 0.0581(3) 0.7531(3) 0.3275(3) 0.0301(14) Uani 1 1 d . .
H12 H 0.0849 0.7563 0.3029 0.036 Uiso 1 1 calc R U
P1 P 0.15094(9) 0.27065(8) 0.38320(9) 0.0291(4) Uani 1 1 d . .
P2 P -0.06335(8) 0.44343(8) 0.26834(8) 0.0251(4) Uani 1 1 d . .
P3 P 0.16510(8) 0.94574(8) 0.32057(9) 0.0273(4) Uani 1 1 d . .
P4 P -0.04741(8) 0.76902(8) 0.20858(8) 0.0275(4) Uani 1 1 d . .
Sc1 Sc 0.11915(5) 0.30278(5) 0.26967(6) 0.0229(3) Uani 1 1 d . .
Sc2 Sc -0.01634(6) 0.80361(5) 0.32039(6) 0.0253(3) Uani 1 1 d . .

loop_
_atom_site_aniso_label
_atom_site_aniso_U_11
_atom_site_aniso_U_22
_atom_site_aniso_U_33
_atom_site_aniso_U_23
_atom_site_aniso_U_13
_atom_site_aniso_U_12
C1 0.017(4) 0.021(4) 0.052(5) 0.001(3) -0.003(3) 0.004(3)
C2 0.012(3) 0.022(4) 0.050(5) 0.002(3) 0.003(3) 0.011(3)
C3 0.015(3) 0.027(4) 0.035(4) -0.003(3) -0.002(3) -0.004(3)
C4 0.021(4) 0.017(3) 0.064(6) -0.001(4) 0.000(4) -0.007(3)
C5 0.024(4) 0.019(3) 0.051(5) 0.000(4) 0.000(4) 0.000(3)
C6 0.013(4) 0.038(4) 0.061(5) -0.005(4) 0.010(4) -0.006(3)
C7 0.040(5) 0.023(4) 0.044(5) 0.010(4) -0.002(4) -0.004(4)
C8 0.012(3) 0.017(3) 0.053(5) 0.004(3) -0.004(3) 0.004(3)
C9 0.028(4) 0.011(3) 0.060(6) -0.002(3) -0.011(4) 0.004(3)
C10 0.032(4) 0.024(4) 0.041(5) -0.009(3) -0.007(4) 0.006(3)
C11 0.025(4) 0.024(4) 0.044(5) -0.002(3) -0.001(3) 0.008(3)
C12 0.029(4) 0.023(4) 0.039(5) 0.002(3) -0.003(3) 0.005(3)
C13 0.081(8) 0.043(6) 0.057(6) -0.010(5) 0.002(6) 0.014(5)
C14 0.037(5) 0.016(4) 0.101(8) -0.010(5) -0.023(5) -0.002(4)
C15 0.033(4) 0.021(4) 0.047(5) 0.003(3) -0.010(4) 0.004(3)
C16 0.019(4) 0.021(4) 0.059(6) -0.004(4) -0.002(4) 0.000(3)
C17 0.028(4) 0.018(3) 0.037(4) 0.002(3) -0.003(3) -0.004(3)
C18 0.021(4) 0.012(3) 0.048(5) -0.002(3) 0.001(3) 0.001(3)
C19 0.023(4) 0.014(3) 0.050(5) 0.006(3) 0.000(3) 0.002(3)
C20 0.010(3) 0.017(3) 0.047(5) -0.001(3) 0.002(3) -0.005(3)
C21 0.020(4) 0.019(4) 0.049(5) -0.002(3) 0.006(3) -0.010(3)
C22 0.027(4) 0.032(4) 0.042(5) 0.002(4) 0.002(4) 0.007(3)
C23 0.038(5) 0.044(5) 0.075(7) 0.019(5) 0.004(5) -0.002(4)
C24 0.034(5) 0.045(5) 0.061(6) 0.007(5) 0.016(4) -0.006(4)
C25 0.031(5) 0.036(5) 0.072(7) -0.004(5) 0.025(5) -0.001(4)
C26 0.026(4) 0.025(4) 0.060(6) 0.001(4) 0.009(4) -0.002(3)
C27 0.012(3) 0.019(3) 0.044(5) 0.002(3) 0.003(3) 0.001(3)
C28 0.028(4) 0.014(3) 0.039(4) -0.001(3) 0.005(3) -0.003(3)
C29 0.042(5) 0.019(4) 0.049(5) -0.003(4) 0.001(4) 0.011(3)
C30 0.040(5) 0.020(4) 0.047(5) 0.005(3) 0.010(4) 0.005(3)
C31 0.036(5) 0.028(4) 0.046(5) 0.004(4) 0.008(4) 0.003(4)
C32 0.028(4) 0.022(4) 0.042(5) -0.003(3) 0.003(3) 0.001(3)
C33 0.012(3) 0.014(3) 0.045(5) -0.001(3) 0.007(3) 0.005(3)
C34 0.035(4) 0.019(4) 0.044(5) 0.004(3) -0.005(4) 0.002(3)
C35 0.024(4) 0.021(4) 0.033(4) 0.000(3) 0.001(3) -0.011(3)
C36 0.026(4) 0.014(3) 0.045(5) 0.003(3) -0.001(4) 0.000(3)
C37 0.027(4) 0.018(4) 0.048(5) -0.002(3) 0.006(4) 0.007(3)
C38 0.018(3) 0.015(3) 0.037(4) 0.002(3) 0.005(3) -0.001(3)
C39 0.016(3) 0.013(3) 0.049(5) 0.002(3) 0.012(3) 0.007(3)
C40 0.024(5) 0.037(5) 0.101(8) 0.014(5) -0.010(5) 0.001(4)
C41 0.046(5) 0.020(4) 0.056(6) 0.000(4) -0.005(4) 0.009(4)
C42 0.050(6) 0.029(5) 0.070(7) 0.011(4) 0.017(5) 0.014(4)
C43 0.090(9) 0.067(8) 0.119(11) -0.041(8) -0.058(9) 0.048(7)
C44 0.112(12) 0.115(12) 0.060(8) 0.003(8) 0.036(8) -0.027(9)
C45 0.039(5) 0.050(6) 0.074(7) 0.015(5) 0.035(5) 0.003(5)
C46 0.046(5) 0.033(5) 0.060(6) 0.014(4) -0.001(5) -0.001(4)
C47 0.052(7) 0.030(5) 0.138(11) 0.020(6) 0.016(7) 0.008(5)
C48 0.024(5) 0.045(5) 0.094(8) 0.001(5) -0.001(5) -0.013(4)
C49 0.022(4) 0.031(4) 0.053(6) -0.006(4) 0.004(4) -0.013(3)
C50 0.037(5) 0.041(5) 0.047(5) 0.015(4) 0.001(4) -0.014(4)
C51 0.058(6) 0.012(4) 0.084(7) -0.004(4) -0.014(5) -0.008(4)
C52 0.030(5) 0.052(6) 0.061(6) 0.003(5) 0.008(4) 0.019(4)
C53 0.019(4) 0.023(4) 0.046(5) 0.000(3) 0.001(3) 0.006(3)
C54 0.052(6) 0.032(5) 0.052(6) 0.013(4) -0.003(5) -0.008(4)
C55 0.024(4) 0.038(5) 0.055(6) -0.006(4) -0.008(4) 0.006(4)
C101 0.030(4) 0.019(4) 0.049(5) -0.001(3) 0.009(4) 0.009(3)
C102 0.030(4) 0.027(4) 0.036(5) 0.001(3) 0.004(4) -0.001(3)
C103 0.011(3) 0.017(3) 0.045(5) 0.008(3) -0.005(3) -0.006(3)
C104 0.024(4) 0.013(3) 0.039(4) -0.001(3) 0.000(3) 0.001(3)
C105 0.040(5) 0.024(4) 0.034(4) 0.002(3) 0.007(4) 0.004(3)
C106 0.036(5) 0.023(4) 0.068(6) 0.015(4) 0.015(4) 0.003(4)
C107 0.076(7) 0.040(5) 0.030(5) 0.012(4) -0.007(5) -0.027(5)
C108 0.032(4) 0.019(4) 0.049(5) -0.007(3) 0.005(4) 0.003(3)
C109 0.026(4) 0.036(5) 0.051(5) 0.005(4) 0.014(4) 0.011(4)
C110 0.041(5) 0.023(4) 0.054(5) -0.009(4) -0.003(4) 0.011(4)
C111 0.045(5) 0.020(4) 0.035(4) -0.002(3) -0.001(4) 0.002(3)
C112 0.017(4) 0.019(3) 0.051(5) -0.002(4) 0.002(4) 0.001(3)
C113 0.036(5) 0.031(5) 0.079(7) -0.006(5) -0.004(5) 0.023(4)
C114 0.043(6) 0.043(5) 0.095(8) 0.008(6) 0.018(5) 0.025(5)
C115 0.034(5) 0.023(4) 0.048(5) 0.004(4) 0.009(4) 0.004(3)
C116 0.039(5) 0.025(4) 0.045(5) 0.005(4) 0.014(4) 0.018(4)
C117 0.096(9) 0.038(5) 0.051(6) 0.015(5) 0.042(6) 0.024(5)
C118 0.051(6) 0.025(4) 0.047(5) 0.005(4) 0.010(4) 0.013(4)
C119 0.087(8) 0.027(5) 0.064(7) 0.016(4) 0.038(6) 0.030(5)
C120 0.036(5) 0.020(4) 0.056(6) 0.001(4) -0.003(4) 0.007(3)
C121 0.030(4) 0.022(4) 0.046(5) -0.001(3) -0.004(4) 0.010(3)
C122 0.023(4) 0.034(4) 0.058(6) 0.001(4) 0.003(4) 0.011(4)
C123 0.041(5) 0.036(5) 0.050(5) -0.004(4) 0.004(4) 0.012(4)
C124 0.026(4) 0.030(4) 0.065(6) -0.003(4) -0.004(4) -0.002(4)
C125 0.034(4) 0.024(4) 0.055(6) 0.006(4) 0.003(4) 0.013(3)
C126 0.041(5) 0.033(4) 0.031(4) -0.002(3) 0.015(4) 0.010(4)
C127 0.041(5) 0.047(5) 0.039(5) 0.007(4) 0.006(4) 0.021(4)
C128 0.054(6) 0.034(5) 0.040(5) -0.002(4) 0.004(4) 0.003(4)
C129 0.052(5) 0.034(5) 0.034(5) -0.002(4) 0.015(4) 0.007(4)
C130 0.041(5) 0.017(4) 0.049(5) -0.002(4) 0.010(4) 0.007(3)
C131 0.022(4) 0.019(3) 0.037(4) -0.002(3) 0.013(3) 0.000(3)
C132 0.021(4) 0.023(4) 0.033(4) -0.005(3) -0.004(3) 0.004(3)
C133 0.016(3) 0.009(3) 0.049(5) -0.003(3) 0.002(3) 0.001(3)
C134 0.021(4) 0.016(3) 0.061(5) 0.008(4) -0.002(4) -0.002(3)
C135 0.031(4) 0.015(3) 0.042(5) 0.011(3) -0.004(4) 0.000(3)
C136 0.019(4) 0.012(3) 0.047(5) -0.003(3) -0.003(3) 0.004(3)
C137 0.023(4) 0.020(4) 0.054(5) -0.003(4) 0.001(4) -0.002(3)
C138 0.030(5) 0.036(5) 0.072(7) 0.002(5) 0.003(4) 0.022(4)
C139 0.021(4) 0.037(4) 0.045(5) -0.007(4) 0.000(3) 0.005(3)
C140 0.030(5) 0.046(5) 0.073(7) -0.023(5) -0.005(4) 0.018(4)
C141 0.022(4) 0.051(5) 0.071(6) -0.010(5) 0.011(4) 0.002(4)
C142 0.023(4) 0.030(4) 0.051(5) -0.005(4) -0.007(4) 0.006(3)
C143 0.046(5) 0.029(5) 0.073(7) -0.011(5) -0.004(5) 0.009(4)
C144 0.032(5) 0.044(5) 0.054(6) 0.002(4) -0.017(4) -0.001(4)
C145 0.067(7) 0.045(6) 0.034(5) 0.005(4) 0.010(5) -0.007(5)
C146 0.042(5) 0.020(4) 0.053(5) 0.004(4) -0.002(4) 0.006(3)
C147 0.023(4) 0.023(4) 0.047(5) -0.003(3) -0.002(3) 0.000(3)
C148 0.033(5) 0.027(4) 0.051(5) -0.006(4) -0.007(4) 0.002(4)
C149 0.050(6) 0.034(5) 0.047(5) -0.003(4) -0.005(4) -0.002(4)
C150 0.031(4) 0.026(4) 0.061(6) -0.001(4) -0.012(4) -0.006(4)
C151 0.030(4) 0.017(4) 0.075(6) -0.005(4) 0.004(4) -0.004(3)
C152 0.039(5) 0.032(4) 0.058(6) 0.001(4) -0.007(4) -0.007(4)
C153 0.114(10) 0.038(6) 0.081(8) 0.031(5) 0.049(7) 0.050(6)
C154 0.038(5) 0.023(4) 0.075(7) -0.010(4) -0.003(5) -0.004(4)
C155 0.23(2) 0.052(7) 0.087(10) 0.029(7) 0.075(12) 0.063(10)
N1 0.016(3) 0.014(3) 0.055(4) 0.004(3) -0.004(3) 0.000(2)
N2 0.015(3) 0.025(3) 0.053(4) 0.003(3) 0.003(3) -0.010(3)
N3 0.021(3) 0.013(3) 0.046(4) -0.001(3) -0.002(3) 0.001(2)
N4 0.049(5) 0.023(4) 0.059(5) -0.011(3) -0.007(4) 0.016(3)
N5 0.020(3) 0.013(3) 0.048(4) 0.000(3) 0.004(3) 0.000(2)
N6 0.020(3) 0.022(3) 0.047(4) -0.003(3) 0.011(3) -0.003(2)
N7 0.026(3) 0.020(3) 0.050(4) -0.001(3) 0.003(3) 0.004(3)
N8 0.031(4) 0.033(4) 0.064(5) 0.004(4) 0.012(3) 0.011(3)
N9 0.037(4) 0.017(3) 0.040(4) -0.003(3) 0.003(3) -0.002(3)
N10 0.028(3) 0.021(3) 0.039(4) 0.003(3) 0.002(3) -0.003(3)
N11 0.016(3) 0.016(3) 0.033(3) -0.001(3) -0.001(3) 0.004(2)
N12 0.033(4) 0.017(3) 0.040(4) 0.008(3) 0.007(3) 0.001(3)
P1 0.0278(10) 0.0176(9) 0.0418(12) -0.0004(8) -0.0013(9) 0.0036(8)
P2 0.0175(9) 0.0182(8) 0.0397(11) -0.0005(9) 0.0026(9) 0.0015(7)
P3 0.0207(9) 0.0205(9) 0.0408(11) 0.0011(9) -0.0021(9) 0.0016(7)
P4 0.0253(10) 0.0156(9) 0.0416(11) -0.0005(8) -0.0008(9) -0.0007(8)
Sc1 0.0160(6) 0.0118(6) 0.0407(8) 0.0004(6) 0.0025(6) 0.0007(5)
Sc2 0.0251(7) 0.0135(6) 0.0374(8) 0.0003(6) 0.0050(7) 0.0029(5)

loop_
_atom_type_symbol
_atom_type_description
_atom_type_scat_dispersion_real
_atom_type_scat_dispersion_imag
_atom_type_scat_source
C C 0.0033 0.0016 'International Tables Vol C Tables 4.2.6.8 and 6.1.1.4'
H H 0.0000 0.0000 'International Tables Vol C Tables 4.2.6.8 and 6.1.1.4'
N N 0.0061 0.0033 'International Tables Vol C Tables 4.2.6.8 and 6.1.1.4'
P P 0.1023 0.0942 'International Tables Vol C Tables 4.2.6.8 and 6.1.1.4'
Sc Sc 0.2519 0.3716 'International Tables Vol C Tables 4.2.6.8 and 6.1.1.4'

loop_
_geom_angle_atom_site_label_1
_geom_angle_atom_site_label_2
_geom_angle_atom_site_label_3
_geom_angle
N1 C1 C2 125.0(7)
N1 C1 H1 117.5
C2 C1 H1 117.5
C1 C2 C3 119.8(6)
C1 C2 H2 120.1
C3 C2 H2 120.1
N2 C3 C4 123.9(7)
N2 C3 C2 120.6(7)
C4 C3 C2 115.5(7)
C5 C4 C3 120.3(7)
C5 C4 H4 119.9
C3 C4 H4 119.9
N1 C5 C4 125.5(7)
N1 C5 H5 117.2
C4 C5 H5 117.2
N2 C6 H6A 109.5
N2 C6 H6B 109.5
H6A C6 H6B 109.5
N2 C6 H6C 109.5
H6A C6 H6C 109.5
H6B C6 H6C 109.5
N2 C7 H7A 109.5
N2 C7 H7B 109.5
H7A C7 H7B 109.5
N2 C7 H7C 109.5
H7A C7 H7C 109.5
H7B C7 H7C 109.5
N3 C8 C9 123.7(8)
N3 C8 H8 118.2
C9 C8 H8 118.2
C10 C9 C8 119.9(7)
C10 C9 H9 120.0
C8 C9 H9 120.0
N4 C10 C9 123.0(8)
N4 C10 C11 120.6(8)
C9 C10 C11 116.3(7)
C12 C11 C10 120.5(8)
C12 C11 H11 119.7
C10 C11 H11 119.7
C11 C12 N3 124.8(7)
C11 C12 H12A 117.6
N3 C12 H12A 117.6
N4 C13 H13H 109.5
N4 C13 H13I 109.5
H13H C13 H13I 109.5
N4 C13 H13J 109.5
H13H C13 H13J 109.5
H13I C13 H13J 109.5
N4 C14 H14S 109.5
N4 C14 H14T 109.5
H14S C14 H14T 109.5
N4 C14 H14U 109.5
H14S C14 H14U 109.5
H14T C14 H14U 109.5
C16 C15 H15D 109.5
C16 C15 H15E 109.5
H15D C15 H15E 109.5
C16 C15 H15F 109.5
H15D C15 H15F 109.5
H15E C15 H15F 109.5
C18 C16 C17 117.5(7)
C18 C16 C15 122.8(7)
C17 C16 C15 119.7(8)
C27 C17 C16 122.3(8)
C27 C17 H17 118.9
C16 C17 H17 118.9
C16 C18 C19 123.4(7)
C16 C18 H18 118.3
C19 C18 H18 118.3
C18 C19 C20 119.5(7)
C18 C19 C21 119.8(7)
C20 C19 C21 120.6(7)
N6 C20 C27 121.1(6)
N6 C20 C19 122.1(7)
C27 C20 C19 116.6(7)
C22 C21 C26 116.0(7)
C22 C21 C19 122.8(7)
C26 C21 C19 121.1(7)
C23 C22 C21 122.4(8)
C23 C22 H22 118.8
C21 C22 H22 118.8
C22 C23 C24 120.7(9)
C22 C23 H23 119.7
C24 C23 H23 119.7
C25 C24 C23 119.1(9)
C25 C24 H24 120.5
C23 C24 H24 120.5
C24 C25 C26 119.9(8)
C24 C25 H25 120.0
C26 C25 H25 120.0
C25 C26 C21 121.8(8)
C25 C26 H26 119.1
C21 C26 H26 119.1
C17 C27 C20 119.7(7)
C17 C27 C28 118.2(7)
C20 C27 C28 122.1(6)
C29 C28 C33 122.4(7)
C29 C28 C27 115.3(7)
C33 C28 C27 122.4(7)
C30 C29 C28 120.8(8)
C30 C29 H29 119.6
C28 C29 H29 119.6
C29 C30 C31 119.4(8)
C29 C30 H30 120.3
C31 C30 H30 120.3
C30 C31 C32 118.9(8)
C30 C31 H31 120.6
C32 C31 H31 120.6
C31 C32 C33 124.3(8)
C31 C32 H32 117.9
C33 C32 H32 117.9
C32 C33 C28 114.2(7)
C32 C33 Sc1 127.1(6)
C28 C33 Sc1 118.6(5)
C35 C34 P1 112.6(5)
C35 C34 H34A 109.1
P1 C34 H34A 109.1
C35 C34 H34B 109.1
P1 C34 H34B 109.1
H34A C34 H34B 107.8
C36 C35 N5 110.8(7)
C36 C35 C34 127.8(7)
N5 C35 C34 121.3(7)
C35 C36 C37 106.2(7)
C35 C36 H36 126.9
C37 C36 H36 126.9
C38 C37 C36 108.7(7)
C38 C37 H37 125.7
C36 C37 H37 125.7
C37 C38 N5 107.8(7)
C37 C38 C39 132.2(7)
N5 C38 C39 119.8(6)
C38 C39 P2 113.5(5)
C38 C39 H39A 108.9
P2 C39 H39A 108.9
C38 C39 H39B 108.9
P2 C39 H39B 108.9
H39A C39 H39B 107.7
C41 C40 H40D 109.5
C41 C40 H40E 109.5
H40D C40 H40E 109.5
C41 C40 H40F 109.5
H40D C40 H40F 109.5
H40E C40 H40F 109.5
C40 C41 C43 111.2(9)
C40 C41 C42 105.9(7)
C43 C41 C42 110.3(8)
C40 C41 P1 104.5(6)
C43 C41 P1 114.7(7)
C42 C41 P1 109.7(6)
C41 C42 H42A 109.5
C41 C42 H42B 109.5
H42A C42 H42B 109.5
C41 C42 H42C 109.5
H42A C42 H42C 109.5
H42B C42 H42C 109.5
C41 C43 H43A 109.5
C41 C43 H43B 109.5
H43A C43 H43B 109.5
C41 C43 H43C 109.5
H43A C43 H43C 109.5
H43B C43 H43C 109.5
C46 C44 H44A 109.5
C46 C44 H44B 109.5
H44A C44 H44B 109.5
C46 C44 H44C 109.5
H44A C44 H44C 109.5
H44B C44 H44C 109.5
C46 C45 H45A 109.5
C46 C45 H45B 109.5
H45A C45 H45B 109.5
C46 C45 H45C 109.5
H45A C45 H45C 109.5
H45B C45 H45C 109.5
C44 C46 C45 114.6(10)
C44 C46 C47 108.5(10)
C45 C46 C47 104.7(8)
C44 C46 P1 114.3(8)
C45 C46 P1 108.5(6)
C47 C46 P1 105.4(7)
C46 C47 H47A 109.5
C46 C47 H47B 109.5
H47A C47 H47B 109.5
C46 C47 H47C 109.5
H47A C47 H47C 109.5
H47B C47 H47C 109.5
C49 C48 H48A 109.5
C49 C48 H48B 109.5
H48A C48 H48B 109.5
C49 C48 H48C 109.5
H48A C48 H48C 109.5
H48B C48 H48C 109.5
C50 C49 C48 108.3(8)
C50 C49 C51 110.1(7)
C48 C49 C51 106.6(7)
C50 C49 P2 105.1(5)
C48 C49 P2 108.6(6)
C51 C49 P2 117.9(6)
C49 C50 H50D 109.5
C49 C50 H50E 109.5
H50D C50 H50E 109.5
C49 C50 H50F 109.5
H50D C50 H50F 109.5
H50E C50 H50F 109.5
C49 C51 H51A 109.5
C49 C51 H51B 109.5
H51A C51 H51B 109.5
C49 C51 H51C 109.5
H51A C51 H51C 109.5
H51B C51 H51C 109.5
C53 C52 H52A 109.5
C53 C52 H52B 109.5
H52A C52 H52B 109.5
C53 C52 H52C 109.5
H52A C52 H52C 109.5
H52B C52 H52C 109.5
C52 C53 C54 107.6(7)
C52 C53 C55 109.5(7)
C54 C53 C55 107.3(7)
C52 C53 P2 109.8(6)
C54 C53 P2 104.3(6)
C55 C53 P2 117.7(5)
C53 C54 H54A 109.5
C53 C54 H54B 109.5
H54A C54 H54B 109.5
C53 C54 H54C 109.5
H54A C54 H54C 109.5
H54B C54 H54C 109.5
C53 C55 H55A 109.5
C53 C55 H55B 109.5
H55A C55 H55B 109.5
C53 C55 H55C 109.5
H55A C55 H55C 109.5
H55B C55 H55C 109.5
N9 C101 C102 125.8(7)
N9 C101 H101 117.1
C102 C101 H101 117.1
C101 C102 C103 117.8(7)
C101 C102 H102 121.1
C103 C102 H102 121.1
N10 C103 C104 122.4(7)
N10 C103 C102 120.7(7)
C104 C103 C102 116.8(7)
C105 C104 C103 120.1(7)
C105 C104 H104 119.9
C103 C104 H104 119.9
N9 C105 C104 124.2(7)
N9 C105 H105 117.9
C104 C105 H105 117.9
N10 C106 H10D 109.5
N10 C106 H10E 109.5
H10D C106 H10E 109.5
N10 C106 H10F 109.5
H10D C106 H10F 109.5
H10E C106 H10F 109.5
N10 C107 H10A 109.5
N10 C107 H10B 109.5
H10A C107 H10B 109.5
N10 C107 H10C 109.5
H10A C107 H10C 109.5
H10B C107 H10C 109.5
N7 C108 C109 125.5(7)
N7 C108 H108 117.2
C109 C108 H108 117.2
C108 C109 C110 118.3(8)
C108 C109 H109 120.9
C110 C109 H109 120.9
N8 C110 C111 123.5(8)
N8 C110 C109 119.8(8)
C111 C110 C109 116.8(7)
C110 C111 C112 120.5(7)
C110 C111 H111 119.8
C112 C111 H111 119.8
N7 C112 C111 124.3(7)
N7 C112 H112 117.9
C111 C112 H112 117.9
N8 C113 H11A 109.5
N8 C113 H11B 109.5
H11A C113 H11B 109.5
N8 C113 H11C 109.5
H11A C113 H11C 109.5
H11B C113 H11C 109.5
N8 C114 H11D 109.5
N8 C114 H11E 109.5
H11D C114 H11E 109.5
N8 C114 H11F 109.5
H11D C114 H11F 109.5
H11E C114 H11F 109.5
N12 C115 C118 122.3(7)
N12 C115 C116 120.4(7)
C118 C115 C116 117.0(7)
C119 C116 C115 119.1(8)
C119 C116 C120 119.3(7)
C115 C116 C120 121.5(7)
C118 C117 C153 121.7(9)
C118 C117 H117 119.2
C153 C117 H117 119.2
C117 C118 C115 121.1(8)
C117 C118 C126 116.1(8)
C115 C118 C126 122.8(7)
C153 C119 C116 124.0(8)
C153 C119 H119 118.0
C116 C119 H119 118.0
C121 C120 C125 117.2(8)
C121 C120 C116 122.6(8)
C125 C120 C116 120.1(8)
C122 C121 C120 122.7(8)
C122 C121 H121 118.6
C120 C121 H121 118.6
C121 C122 C123 120.0(8)
C121 C122 H122 120.0
C123 C122 H122 120.0
C124 C123 C122 119.7(9)
C124 C123 H123 120.2
C122 C123 H123 120.2
C123 C124 C125 119.7(8)
C123 C124 H124 120.2
C125 C124 H124 120.2
C124 C125 C120 120.7(8)
C124 C125 H125 119.6
C120 C125 H125 119.6
C131 C126 C127 120.6(7)
C131 C126 C118 123.5(7)
C127 C126 C118 115.9(7)
C128 C127 C126 121.1(8)
C128 C127 H127 119.5
C126 C127 H127 119.5
C129 C128 C127 119.1(9)
C129 C128 H128 120.5
C127 C128 H128 120.5
C130 C129 C128 120.3(8)
C130 C129 H129 119.8
C128 C129 H129 119.8
C129 C130 C131 123.7(8)
C129 C130 H130 118.1
C131 C130 H130 118.1
C126 C131 C130 115.0(7)
C126 C131 Sc2 120.0(5)
C130 C131 Sc2 124.8(6)
C133 C132 P3 115.4(5)
C133 C132 H13A 108.4
P3 C132 H13A 108.4
C133 C132 H13B 108.4
P3 C132 H13B 108.4
H13A C132 H13B 107.5
N11 C133 C134 110.3(7)
N11 C133 C132 121.9(6)
C134 C133 C132 127.7(6)
C133 C134 C135 106.1(6)
C133 C134 H134 126.9
C135 C134 H134 126.9
C136 C135 C134 106.6(7)
C136 C135 H135 126.7
C134 C135 H135 126.7
N11 C136 C135 110.3(6)
N11 C136 C137 122.8(7)
C135 C136 C137 127.0(7)
C136 C137 P4 110.9(5)
C136 C137 H13C 109.5
P4 C137 H13C 109.5
C136 C137 H13D 109.5
P4 C137 H13D 109.5
H13C C137 H13D 108.0
C139 C138 H13E 109.5
C139 C138 H13F 109.5
H13E C138 H13F 109.5
C139 C138 H13G 109.5
H13E C138 H13G 109.5
H13F C138 H13G 109.5
C138 C139 C140 107.7(7)
C138 C139 C141 112.4(7)
C140 C139 C141 108.8(7)
C138 C139 P3 116.9(6)
C140 C139 P3 103.7(5)
C141 C139 P3 106.8(6)
C139 C140 H14G 109.5
C139 C140 H14H 109.5
H14G C140 H14H 109.5
C139 C140 H14I 109.5
H14G C140 H14I 109.5
H14H C140 H14I 109.5
C139 C141 H14P 109.5
C139 C141 H14Q 109.5
H14P C141 H14Q 109.5
C139 C141 H14R 109.5
H14P C141 H14R 109.5
H14Q C141 H14R 109.5
C145 C142 C143 111.0(8)
C145 C142 C144 110.8(8)
C143 C142 C144 106.3(7)
C145 C142 P3 117.3(6)
C143 C142 P3 103.8(6)
C144 C142 P3 106.8(6)
C142 C143 H14$ 109.5
C142 C143 H14Y 109.5
H14$ C143 H14Y 109.5
C142 C143 H14D 109.5
H14$ C143 H14D 109.5
H14Y C143 H14D 109.5
C142 C144 H14J 109.5
C142 C144 H14K 109.5
H14J C144 H14K 109.5
C142 C144 H14L 109.5
H14J C144 H14L 109.5
H14K C144 H14L 109.5
C142 C145 H14M 109.5
C142 C145 H14N 109.5
H14M C145 H14N 109.5
C142 C145 H14O 109.5
H14M C145 H14O 109.5
H14N C145 H14O 109.5
C147 C146 H14A 109.5
C147 C146 H14B 109.5
H14A C146 H14B 109.5
C147 C146 H14C 109.5
H14A C146 H14C 109.5
H14B C146 H14C 109.5
C149 C147 C148 110.4(7)
C149 C147 C146 109.7(7)
C148 C147 C146 106.4(7)
C149 C147 P4 114.4(6)
C148 C147 P4 108.0(6)
C146 C147 P4 107.7(6)
C147 C148 H14X 109.5
C147 C148 H14E 109.5
H14X C148 H14E 109.5
C147 C148 H14F 109.5
H14X C148 H14F 109.5
H14E C148 H14F 109.5
C147 C149 H14Z 109.5
C147 C149 H14V 109.5
H14Z C149 H14V 109.5
C147 C149 H14W 109.5
H14Z C149 H14W 109.5
H14V C149 H14W 109.5
C152 C150 C151 107.7(7)
C152 C150 C154 109.1(7)
C151 C150 C154 107.2(7)
C152 C150 P4 115.8(6)
C151 C150 P4 105.4(6)
C154 C150 P4 111.3(6)
C150 C151 H15J 109.5
C150 C151 H15K 109.5
H15J C151 H15K 109.5
C150 C151 H15L 109.5
H15J C151 H15L 109.5
H15K C151 H15L 109.5
C150 C152 H15G 109.5
C150 C152 H15H 109.5
H15G C152 H15H 109.5
C150 C152 H15I 109.5
H15G C152 H15I 109.5
H15H C152 H15I 109.5
C119 C153 C117 116.8(8)
C119 C153 C155 123.1(9)
C117 C153 C155 120.1(10)
C150 C154 H15M 109.5
C150 C154 H15N 109.5
H15M C154 H15N 109.5
C150 C154 H15O 109.5
H15M C154 H15O 109.5
H15N C154 H15O 109.5
C153 C155 H15A 109.5
C153 C155 H15B 109.5
H15A C155 H15B 109.5
C153 C155 H15C 109.5
H15A C155 H15C 109.5
H15B C155 H15C 109.5
C5 N1 C1 114.0(6)
C5 N1 Sc1 116.2(4)
C1 N1 Sc1 127.7(5)
C3 N2 C6 122.1(6)
C3 N2 C7 118.9(6)
C6 N2 C7 119.0(6)
C12 N3 C8 114.7(6)
C12 N3 Sc1 120.2(5)
C8 N3 Sc1 121.7(5)
C10 N4 C14 119.6(8)
C10 N4 C13 120.2(8)
C14 N4 C13 119.2(8)
C35 N5 C38 106.5(6)
C35 N5 Sc1 126.2(5)
C38 N5 Sc1 127.0(5)
C20 N6 Sc1 120.4(5)
C20 N6 H6 119.8
Sc1 N6 H6 119.8
C112 N7 C108 114.5(6)
C112 N7 Sc2 115.4(5)
C108 N7 Sc2 127.9(5)
C110 N8 C114 122.6(8)
C110 N8 C113 119.6(7)
C114 N8 C113 117.7(7)
C101 N9 C105 115.3(7)
C101 N9 Sc2 120.4(5)
C105 N9 Sc2 121.3(5)
C103 N10 C107 119.7(7)
C103 N10 C106 120.7(7)
C107 N10 C106 118.3(7)
C136 N11 C133 106.7(6)
C136 N11 Sc2 126.5(5)
C133 N11 Sc2 125.6(5)
C115 N12 Sc2 122.5(5)
C115 N12 H12 118.8
Sc2 N12 H12 118.8
C34 P1 C46 104.5(4)
C34 P1 C41 100.3(4)
C46 P1 C41 110.5(4)
C34 P1 Sc1 87.7(3)
C46 P1 Sc1 119.2(3)
C41 P1 Sc1 125.8(3)
C39 P2 C53 101.3(3)
C39 P2 C49 101.8(3)
C53 P2 C49 110.0(4)
C132 P3 C139 101.3(3)
C132 P3 C142 99.0(4)
C139 P3 C142 110.5(4)
C137 P4 C147 105.0(4)
C137 P4 C150 100.8(4)
C147 P4 C150 110.3(4)
C137 P4 Sc2 89.4(3)
C147 P4 Sc2 117.8(3)
C150 P4 Sc2 126.1(3)
N6 Sc1 N5 97.6(2)
N6 Sc1 C33 84.9(3)
N5 Sc1 C33 111.0(2)
N6 Sc1 N3 90.7(2)
N5 Sc1 N3 158.3(2)
C33 Sc1 N3 89.6(2)
N6 Sc1 N1 174.3(3)
N5 Sc1 N1 85.3(2)
C33 Sc1 N1 89.4(2)
N3 Sc1 N1 88.4(2)
N6 Sc1 P1 96.9(2)
N5 Sc1 P1 70.36(18)
C33 Sc1 P1 177.59(18)
N3 Sc1 P1 88.78(18)
N1 Sc1 P1 88.77(18)
N12 Sc2 N11 97.7(2)
N12 Sc2 C131 84.7(3)
N11 Sc2 C131 112.8(2)
N12 Sc2 N9 89.9(2)
N11 Sc2 N9 156.5(2)
C131 Sc2 N9 89.8(3)
N12 Sc2 N7 174.2(3)
N11 Sc2 N7 84.1(2)
C131 Sc2 N7 89.5(3)
N9 Sc2 N7 90.6(2)
N12 Sc2 P4 97.9(2)
N11 Sc2 P4 69.76(16)
C131 Sc2 P4 176.10(19)
N9 Sc2 P4 87.28(18)
N7 Sc2 P4 87.88(18)

loop_
_geom_bond_atom_site_label_1
_geom_bond_atom_site_label_2
_geom_bond_distance
C1 N1 1.362(9)
C1 C2 1.363(11)
C1 H1 0.9500
C2 C3 1.425(10)
C2 H2 0.9500
C3 N2 1.349(9)
C3 C4 1.395(11)
C4 C5 1.359(11)
C4 H4 0.9500
C5 N1 1.356(9)
C5 H5 0.9500
C6 N2 1.437(10)
C6 H6A 0.9800
C6 H6B 0.9800
C6 H6C 0.9800
C7 N2 1.463(10)
C7 H7A 0.9800
C7 H7B 0.9800
C7 H7C 0.9800
C8 N3 1.365(9)
C8 C9 1.401(11)
C8 H8 0.9500
C9 C10 1.386(12)
C9 H9 0.9500
C10 N4 1.361(10)
C10 C11 1.407(11)
C11 C12 1.357(11)
C11 H11 0.9500
C12 N3 1.362(10)
C12 H12A 0.9500
C13 N4 1.471(13)
C13 H13H 0.9800
C13 H13I 0.9800
C13 H13J 0.9800
C14 N4 1.458(11)
C14 H14S 0.9800
C14 H14T 0.9800
C14 H14U 0.9800
C15 C16 1.508(11)
C15 H15D 0.9800
C15 H15E 0.9800
C15 H15F 0.9800
C16 C18 1.362(12)
C16 C17 1.399(10)
C17 C27 1.382(11)
C17 H17 0.9500
C18 C19 1.378(11)
C18 H18 0.9500
C19 C20 1.441(10)
C19 C21 1.466(11)
C20 N6 1.373(10)
C20 C27 1.435(11)
C21 C22 1.403(11)
C21 C26 1.408(11)
C22 C23 1.350(13)
C22 H22 0.9500
C23 C24 1.405(13)
C23 H23 0.9500
C24 C25 1.369(13)
C24 H24 0.9500
C25 C26 1.393(13)
C25 H25 0.9500
C26 H26 0.9500
C27 C28 1.526(10)
C28 C29 1.394(12)
C28 C33 1.430(10)
C29 C30 1.377(11)
C29 H29 0.9500
C30 C31 1.399(12)
C30 H30 0.9500
C31 C32 1.400(12)
C31 H31 0.9500
C32 C33 1.400(10)
C32 H32 0.9500
C33 Sc1 2.238(8)
C34 C35 1.500(11)
C34 P1 1.853(8)
C34 H34A 0.9900
C34 H34B 0.9900
C35 C36 1.350(11)
C35 N5 1.382(10)
C36 C37 1.415(11)
C36 H36 0.9500
C37 C38 1.370(11)
C37 H37 0.9500
C38 N5 1.400(9)
C38 C39 1.472(11)
C39 P2 1.869(7)
C39 H39A 0.9900
C39 H39B 0.9900
C40 C41 1.509(13)
C40 H40D 0.9800
C40 H40E 0.9800
C40 H40F 0.9800
C41 C43 1.517(14)
C41 C42 1.575(11)
C41 P1 1.905(9)
C42 H42A 0.9800
C42 H42B 0.9800
C42 H42C 0.9800
C43 H43A 0.9800
C43 H43B 0.9800
C43 H43C 0.9800
C44 C46 1.510(16)
C44 H44A 0.9800
C44 H44B 0.9800
C44 H44C 0.9800
C45 C46 1.518(13)
C45 H45A 0.9800
C45 H45B 0.9800
C45 H45C 0.9800
C46 C47 1.562(14)
C46 P1 1.867(10)
C47 H47A 0.9800
C47 H47B 0.9800
C47 H47C 0.9800
C48 C49 1.547(12)
C48 H48A 0.9800
C48 H48B 0.9800
C48 H48C 0.9800
C49 C50 1.513(12)
C49 C51 1.555(12)
C49 P2 1.884(8)
C50 H50D 0.9800
C50 H50E 0.9800
C50 H50F 0.9800
C51 H51A 0.9800
C51 H51B 0.9800
C51 H51C 0.9800
C52 C53 1.508(11)
C52 H52A 0.9800
C52 H52B 0.9800
C52 H52C 0.9800
C53 C54 1.539(11)
C53 C55 1.542(11)
C53 P2 1.884(8)
C54 H54A 0.9800
C54 H54B 0.9800
C54 H54C 0.9800
C55 H55A 0.9800
C55 H55B 0.9800
C55 H55C 0.9800
C101 N9 1.335(10)
C101 C102 1.369(11)
C101 H101 0.9500
C102 C103 1.428(11)
C102 H102 0.9500
C103 N10 1.379(9)
C103 C104 1.387(11)
C104 C105 1.365(11)
C104 H104 0.9500
C105 N9 1.355(10)
C105 H105 0.9500
C106 N10 1.461(10)
C106 H10D 0.9800
C106 H10E 0.9800
C106 H10F 0.9800
C107 N10 1.437(11)
C107 H10A 0.9800
C107 H10B 0.9800
C107 H10C 0.9800
C108 N7 1.358(10)
C108 C109 1.366(11)
C108 H108 0.9500
C109 C110 1.429(12)
C109 H109 0.9500
C110 N8 1.361(10)
C110 C111 1.372(12)
C111 C112 1.377(11)
C111 H111 0.9500
C112 N7 1.354(9)
C112 H112 0.9500
C113 N8 1.475(11)
C113 H11A 0.9800
C113 H11B 0.9800
C113 H11C 0.9800
C114 N8 1.430(12)
C114 H11D 0.9800
C114 H11E 0.9800
C114 H11F 0.9800
C115 N12 1.389(10)
C115 C118 1.411(12)
C115 C116 1.447(11)
C116 C119 1.396(12)
C116 C120 1.486(12)
C117 C118 1.394(12)
C117 C153 1.421(13)
C117 H117 0.9500
C118 C126 1.501(11)
C119 C153 1.367(14)
C119 H119 0.9500
C120 C121 1.378(12)
C120 C125 1.396(12)
C121 C122 1.347(12)
C121 H121 0.9500
C122 C123 1.388(12)
C122 H122 0.9500
C123 C124 1.368(13)
C123 H123 0.9500
C124 C125 1.395(12)
C124 H124 0.9500
C125 H125 0.9500
C126 C131 1.407(11)
C126 C127 1.422(12)
C127 C128 1.392(12)
C127 H127 0.9500
C128 C129 1.373(13)
C128 H128 0.9500
C129 C130 1.367(12)
C129 H129 0.9500
C130 C131 1.437(10)
C130 H130 0.9500
C131 Sc2 2.249(8)
C132 C133 1.527(11)
C132 P3 1.820(7)
C132 H13A 0.9900
C132 H13B 0.9900
C133 N11 1.378(9)
C133 C134 1.387(11)
C134 C135 1.418(11)
C134 H134 0.9500
C135 C136 1.390(10)
C135 H135 0.9500
C136 N11 1.364(10)
C136 C137 1.494(10)
C137 P4 1.860(8)
C137 H13C 0.9900
C137 H13D 0.9900
C138 C139 1.503(12)
C138 H13E 0.9800
C138 H13F 0.9800
C138 H13G 0.9800
C139 C140 1.537(12)
C139 C141 1.541(11)
C139 P3 1.906(8)
C140 H14G 0.9800
C140 H14H 0.9800
C140 H14I 0.9800
C141 H14P 0.9800
C141 H14Q 0.9800
C141 H14R 0.9800
C142 C145 1.490(12)
C142 C143 1.529(11)
C142 C144 1.562(11)
C142 P3 1.908(9)
C143 H14$ 0.9800
C143 H14Y 0.9800
C143 H14D 0.9800
C144 H14J 0.9800
C144 H14K 0.9800
C144 H14L 0.9800
C145 H14M 0.9800
C145 H14N 0.9800
C145 H14O 0.9800
C146 C147 1.539(10)
C146 H14A 0.9800
C146 H14B 0.9800
C146 H14C 0.9800
C147 C149 1.511(12)
C147 C148 1.512(11)
C147 P4 1.878(8)
C148 H14X 0.9800
C148 H14E 0.9800
C148 H14F 0.9800
C149 H14Z 0.9800
C149 H14V 0.9800
C149 H14W 0.9800
C150 C152 1.532(13)
C150 C151 1.536(13)
C150 C154 1.551(11)
C150 P4 1.892(8)
C151 H15J 0.9800
C151 H15K 0.9800
C151 H15L 0.9800
C152 H15G 0.9800
C152 H15H 0.9800
C152 H15I 0.9800
C153 C155 1.528(15)
C154 H15M 0.9800
C154 H15N 0.9800
C154 H15O 0.9800
C155 H15A 0.9800
C155 H15B 0.9800
C155 H15C 0.9800
N1 Sc1 2.375(6)
N3 Sc1 2.285(6)
N5 Sc1 2.194(6)
N6 Sc1 2.088(6)
N6 H6 0.8800
N7 Sc2 2.383(6)
N9 Sc2 2.306(6)
N11 Sc2 2.192(6)
N12 Sc2 2.074(6)
N12 H12 0.8800
P1 Sc1 3.045(3)
P4 Sc2 3.014(3)
